data_9012627
loop_
_publ_author_name
'Arakcheeva, A. V.'
'Pushcharovsky, D. Y.'
'Rastsvetaeva, R. K.'
'Atencio, D.'
'Lubman, G. U.'

_publ_section_title
;Crystal structure and comparative crystal chemistry of
 Al2Mg4(OH)12(CO3)*3H2O, a new mineral from the hydrotalcite-manasseite group
 Note polytype 2H Locality: synthetic
;
_journal_name_full 'Crystallography Reports'
_journal_page_first 972
_journal_page_last 981
_journal_volume 41
_journal_year 1996
_chemical_compound_source Synthetic
_chemical_formula_sum 'C0.5 H9 Al Mg2 O9'
_chemical_name_mineral Quintinite
_space_group_IT_number 189
_symmetry_space_group_name_Hall 'P -6 -2'
_symmetry_space_group_name_H-M 'P -6 2 m'
_cell_angle_alpha 90
_cell_angle_beta 90
_cell_angle_gamma 120
_cell_formula_units_Z 2
_cell_length_a 5.283
_cell_length_b 5.283
_cell_length_c 15.150
_cell_volume 366.188
_database_code_amcsd 0012351
_exptl_crystal_density_diffrn 2.128
_cod_original_formula_sum 'Mg2 Al O9 C.5 H9'
_cod_database_code 9012627

loop_
_space_group_symop_operation_xyz
x,y,z
-x,-x+y,z
-x+y,-x,-z
y,x,-z
-y,x-y,z
x-y,-y,z
x,y,-z
-x,-x+y,-z
-x+y,-x,z
y,x,z
-y,x-y,-z
x-y,-y,-z

loop_
_atom_site_label
_atom_site_fract_x
_atom_site_fract_y
_atom_site_fract_z
_atom_site_occupancy
_atom_site_U_iso_or_equiv
_atom_site_type_symbol
_atom_site_attached_hydrogens
Mg 0.33333 0.66667 0.24300 1.00000 0.02280 Mg 0
Al 0.00000 0.00000 0.25900 1.00000 0.03293 Al 0
O1 0.00000 0.65100 0.32500 1.00000 0.03673 O 0
C 0.00000 0.00000 0.02100 0.50000 0.07979 C 0
O2 0.31800 0.00000 0.19000 1.00000 0.03420 O 0
O3 0.24400 0.00000 0.00000 1.00000 0.05446 O 0
Wat 0.59800 0.00000 0.50000 1.00000 0.08232 O 2
H1 0.35000 0.35000 0.39800 1.00000 0.03800 H 0
H2 0.00000 0.36000 0.12500 1.00000 0.03800 H 0

loop_
_cod_changelog_entry_id
_cod_changelog_entry_author
_cod_changelog_entry_date
_cod_changelog_entry_text
1
;cod-tools version 3.8.0
Id: cif_guess_AMCSD_atom_types 9574 2023-05-10 09:00:05Z saulius
;
2023-05-10T18:54:09+03:00
;Derived atom types and hydrogen counts
from atom names that follow the AMCSD naming convention
(Wat == water, O-H == hydroxyl).
;

loop_
_cod_related_entry_id
_cod_related_entry_database
_cod_related_entry_code
1 AMCSD 0012351
